data_7202824
loop_
_publ_author_name
'Stephenson, Maria D.'
'Hardie, Michaele J.'

_publ_section_title
;
 Network structures with 2,2?-bipyridine-3,3?diol: a discrete Co(III)
 complex that forms a porous 3-D hydrogen bonded network, and Cu(ii)
 coordination chains
;
_journal_issue 6
_journal_name_full CrystEngComm
_journal_page_first 496
_journal_paper_doi 10.1039/b702509m
_journal_volume 9
_journal_year 2007
_chemical_formula_sum 'C30 H23 Co N6 O7'
_chemical_formula_weight 638.47
_chemical_name_common 'tris(2,2'-bipyridine-3,3-diol-H)cobalt(iii) hydrate'
_chemical_name_systematic
;
?
;
_space_group_IT_number 163
_symmetry_cell_setting trigonal
_symmetry_space_group_name_Hall '-P 3 2c'
_symmetry_space_group_name_H-M 'P -3 1 c'
_atom_sites_solution_hydrogens geom
_atom_sites_solution_primary direct
_atom_sites_solution_secondary difmap
_audit_creation_method SHELXL-97
_cell_angle_alpha 90.00
_cell_angle_beta 90.00
_cell_angle_gamma 120.00
_cell_formula_units_Z 2
_cell_length_a 14.2158(4)
_cell_length_b 14.2158(4)
_cell_length_c 9.4244(2)
_cell_measurement_temperature 150(2)
_cell_volume 1649.40(7)
_computing_cell_refinement 'DENZO (Nonius)'
_computing_data_collection 'COLLECT (Nonius)'
_computing_data_reduction 'DENZO (Nonius)'
_computing_molecular_graphics 'X-Seed, (Barbour)'
_computing_structure_refinement 'SHELXL-97 (Sheldrick, 1997)'
_computing_structure_solution 'SHELXS-97 (Sheldrick, 1990)'
_diffrn_ambient_temperature 150(2)
_diffrn_measured_fraction_theta_full 0.993
_diffrn_measured_fraction_theta_max 0.993
_diffrn_measurement_device_type CCD
_diffrn_measurement_method 'phi and omega scans'
_diffrn_radiation_monochromator graphite
_diffrn_radiation_source 'fine-focus sealed tube'
_diffrn_radiation_type MoK\a
_diffrn_radiation_wavelength 0.71073
_diffrn_reflns_av_R_equivalents 0.0406
_diffrn_reflns_av_sigmaI/netI 0.0278
_diffrn_reflns_limit_h_max 18
_diffrn_reflns_limit_h_min -16
_diffrn_reflns_limit_k_max 16
_diffrn_reflns_limit_k_min -18
_diffrn_reflns_limit_l_max 11
_diffrn_reflns_limit_l_min -12
_diffrn_reflns_number 8029
_diffrn_reflns_theta_full 27.48
_diffrn_reflns_theta_max 27.48
_diffrn_reflns_theta_min 3.95
_exptl_absorpt_coefficient_mu 0.572
_exptl_absorpt_correction_T_max 0.9503
_exptl_absorpt_correction_T_min 0.8656
_exptl_absorpt_correction_type multi-scan
_exptl_absorpt_process_details SORTAV
_exptl_crystal_colour 'dark red'
_exptl_crystal_density_diffrn 1.286
_exptl_crystal_density_method 'not measured'
_exptl_crystal_description prism
_exptl_crystal_F_000 656
_exptl_crystal_size_max 0.26
_exptl_crystal_size_mid 0.13
_exptl_crystal_size_min 0.09
_refine_diff_density_max 0.913
_refine_diff_density_min -0.464
_refine_diff_density_rms 0.114
_refine_ls_extinction_method none
_refine_ls_goodness_of_fit_ref 1.257
_refine_ls_hydrogen_treatment mixed
_refine_ls_matrix_type full
_refine_ls_number_parameters 70
_refine_ls_number_reflns 1265
_refine_ls_number_restraints 0
_refine_ls_restrained_S_all 1.257
_refine_ls_R_factor_all 0.0600
_refine_ls_R_factor_gt 0.0575
_refine_ls_shift/su_max 0.000
_refine_ls_shift/su_mean 0.000
_refine_ls_structure_factor_coef Fsqd
_refine_ls_weighting_details 'calc w=1/[\s^2^(Fo^2^)+(0.1152P)^2^+2.7023P] where P=(Fo^2^+2Fc^2^)/3'
_refine_ls_weighting_scheme calc
_refine_ls_wR_factor_gt 0.2134
_refine_ls_wR_factor_ref 0.2173
_reflns_number_gt 1188
_reflns_number_total 1265
_reflns_threshold_expression >2sigma(I)
_cod_data_source_file b702509m.txt
_cod_data_source_block 1
_cod_depositor_comments
;
The following automatic conversions were performed:
'_symmetry_cell_setting' value 'Trigonal' changed to 'trigonal' according
to '/home/saulius/struct/CIF-dictionaries/cif_core.dic' dictionary named
'cif_core.dic' version 2.4.1 from 2010-06-29.

Automatic conversion script
Id: cif_fix_enum 1527 2010-12-29 10:47:43Z saulius 
;
_cod_original_sg_symbol_H-M P-31c
_cod_database_code 7202824

loop_
_symmetry_equiv_pos_as_xyz
'x, y, z'
'-y, x-y, z'
'-x+y, -x, z'
'-y, -x, -z+1/2'
'-x+y, y, -z+1/2'
'x, x-y, -z+1/2'
'-x, -y, -z'
'y, -x+y, -z'
'x-y, x, -z'
'y, x, z-1/2'
'x-y, -y, z-1/2'
'-x, -x+y, z-1/2'

loop_
_atom_site_label
_atom_site_type_symbol
_atom_site_fract_x
_atom_site_fract_y
_atom_site_fract_z
_atom_site_U_iso_or_equiv
_atom_site_adp_type
_atom_site_occupancy
_atom_site_symmetry_multiplicity
_atom_site_calc_flag
_atom_site_refinement_flags
_atom_site_disorder_assembly
_atom_site_disorder_group
Co1 Co 0.3333 0.6667 0.2500 0.0181(4) Uani 1 6 d S . .
O1 O 0.6053(2) 0.5266(2) 0.3295(3) 0.0330(6) Uani 1 1 d . . .
N1 N 0.4474(2) 0.66315(19) 0.3571(3) 0.0205(6) Uani 1 1 d . . .
H1 H 0.553(4) 0.447(4) 0.2500 0.08(3) Uiso 1 2 d S . .
O2 O 0.8923(10) 0.785(2) 0.7500 0.097(7) Uiso 0.33 2 d SP . .
H2 H 0.8432 0.8240 0.7512 0.145 Uiso 0.33 1 d P . .
C2 C 0.4773(2) 0.5912(2) 0.3088(3) 0.0206(7) Uani 1 1 d . . .
C3 C 0.5681(3) 0.5900(3) 0.3715(3) 0.0252(7) Uani 1 1 d . . .
C4 C 0.6206(3) 0.6623(3) 0.4848(4) 0.0290(8) Uani 1 1 d . . .
H4 H 0.6813 0.6636 0.5291 0.035 Uiso 1 1 calc R . .
C5 C 0.5857(3) 0.7307(3) 0.5319(4) 0.0286(7) Uani 1 1 d . . .
H5 H 0.6210 0.7780 0.6096 0.034 Uiso 1 1 calc R . .
C6 C 0.4988(2) 0.7306(2) 0.4659(3) 0.0240(7) Uani 1 1 d . . .
H6 H 0.4752 0.7788 0.4979 0.029 Uiso 1 1 calc R . .

loop_
_atom_site_aniso_label
_atom_site_aniso_U_11
_atom_site_aniso_U_22
_atom_site_aniso_U_33
_atom_site_aniso_U_23
_atom_site_aniso_U_13
_atom_site_aniso_U_12
Co1 0.0180(4) 0.0180(4) 0.0184(6) 0.000 0.000 0.0090(2)
O1 0.0364(13) 0.0444(15) 0.0316(13) -0.0081(11) -0.0072(10) 0.0304(12)
N1 0.0208(12) 0.0194(12) 0.0205(12) -0.0010(8) -0.0005(9) 0.0095(10)
C2 0.0209(14) 0.0222(14) 0.0191(14) 0.0002(11) -0.0002(11) 0.0111(12)
C3 0.0259(15) 0.0293(15) 0.0238(14) 0.0004(12) -0.0006(11) 0.0163(13)
C4 0.0283(16) 0.0337(18) 0.0286(16) -0.0029(13) -0.0082(13) 0.0182(14)
C5 0.0300(16) 0.0287(16) 0.0261(15) -0.0050(12) -0.0081(12) 0.0140(13)
C6 0.0248(15) 0.0237(15) 0.0232(14) -0.0032(11) -0.0031(11) 0.0118(12)

loop_
_atom_type_symbol
_atom_type_description
_atom_type_scat_dispersion_real
_atom_type_scat_dispersion_imag
_atom_type_scat_source
C C 0.0033 0.0016 'International Tables Vol C Tables 4.2.6.8 and 6.1.1.4'
H H 0.0000 0.0000 'International Tables Vol C Tables 4.2.6.8 and 6.1.1.4'
N N 0.0061 0.0033 'International Tables Vol C Tables 4.2.6.8 and 6.1.1.4'
O O 0.0106 0.0060 'International Tables Vol C Tables 4.2.6.8 and 6.1.1.4'
Co Co 0.3494 0.9721 'International Tables Vol C Tables 4.2.6.8 and 6.1.1.4'

loop_
_geom_angle_atom_site_label_1
_geom_angle_atom_site_label_2
_geom_angle_atom_site_label_3
_geom_angle
_geom_angle_site_symmetry_1
_geom_angle_site_symmetry_3
_geom_angle_publ_flag
N1 Co1 N1 86.73(15) 2_665 5 ?
N1 Co1 N1 82.92(15) 2_665 6_565 ?
N1 Co1 N1 95.20(10) 5 6_565 ?
N1 Co1 N1 95.20(10) 2_665 3_565 ?
N1 Co1 N1 82.92(15) 5 3_565 ?
N1 Co1 N1 177.43(14) 6_565 3_565 ?
N1 Co1 N1 95.20(10) 2_665 . ?
N1 Co1 N1 177.43(14) 5 . ?
N1 Co1 N1 86.73(15) 6_565 . ?
N1 Co1 N1 95.20(10) 3_565 . ?
N1 Co1 N1 177.43(14) 2_665 4_665 ?
N1 Co1 N1 95.20(10) 5 4_665 ?
N1 Co1 N1 95.20(10) 6_565 4_665 ?
N1 Co1 N1 86.73(15) 3_565 4_665 ?
N1 Co1 N1 82.92(15) . 4_665 ?
C3 O1 H1 123(4) . . ?
C6 N1 C2 121.8(3) . . ?
C6 N1 Co1 123.0(2) . . ?
C2 N1 Co1 115.11(19) . . ?
N1 C2 C3 119.5(3) . . ?
N1 C2 C2 113.23(16) . 4_665 ?
C3 C2 C2 127.27(17) . 4_665 ?
O1 C3 C4 118.7(3) . . ?
O1 C3 C2 124.1(3) . . ?
C4 C3 C2 117.2(3) . . ?
C5 C4 C3 121.1(3) . . ?
C5 C4 H4 119.5 . . ?
C3 C4 H4 119.5 . . ?
C4 C5 C6 119.7(3) . . ?
C4 C5 H5 120.2 . . ?
C6 C5 H5 120.2 . . ?
N1 C6 C5 120.7(3) . . ?
N1 C6 H6 119.7 . . ?
C5 C6 H6 119.7 . . ?

loop_
_geom_bond_atom_site_label_1
_geom_bond_atom_site_label_2
_geom_bond_distance
_geom_bond_site_symmetry_2
_geom_bond_publ_flag
Co1 N1 1.932(3) 2_665 ?
Co1 N1 1.932(3) 5 ?
Co1 N1 1.932(3) 6_565 ?
Co1 N1 1.932(3) 3_565 ?
Co1 N1 1.932(3) . ?
Co1 N1 1.932(3) 4_665 ?
O1 C3 1.313(4) . ?
O1 H1 1.25(3) . ?
N1 C6 1.343(4) . ?
N1 C2 1.367(4) . ?
O2 H2 1.092(11) . ?
C2 C3 1.427(4) . ?
C2 C2 1.475(6) 4_665 ?
C3 C4 1.410(5) . ?
C4 C5 1.368(5) . ?
C4 H4 0.9500 . ?
C5 C6 1.383(4) . ?
C5 H5 0.9500 . ?
C6 H6 0.9500 . ?
